data_7019195
loop_
_publ_author_name
'Evers, Deirdra A.'
'Bluestein, Alia H.'
'Foxman, Bruce M.'
'Thomas, Christine M.'

_publ_section_title
;
 Synthesis and investigation of the metal-metal interactions in early/late
 heterobimetallic complexes linking group 5 imido fragments to Co(i).
;
_journal_issue 26
_journal_name_full 'Dalton transactions (Cambridge, England : 2003)'
_journal_page_first 8111
_journal_page_last 8115
_journal_paper_doi 10.1039/c2dt00034b
_journal_volume 41
_journal_year 2012
_chemical_formula_moiety 'C49 H60 Co I N4 Nb P3,2(C7 H8)'
_chemical_formula_sum 'C63 H76 Co I N4 Nb P3'
_chemical_formula_weight 1260.99
_space_group_IT_number 14
_symmetry_cell_setting monoclinic
_symmetry_space_group_name_Hall '-P 2ybc'
_symmetry_space_group_name_H-M 'P 1 21/c 1'
_atom_sites_solution_hydrogens difmap
_atom_sites_solution_primary direct
_audit_creation_date 11-07-10
_audit_creation_method CRYSTALS_ver_14.23
_cell_angle_alpha 90
_cell_angle_beta 95.274(2)
_cell_angle_gamma 90
_cell_formula_units_Z 4
_cell_length_a 13.1155(4)
_cell_length_b 18.2831(6)
_cell_length_c 25.2678(8)
_cell_measurement_reflns_used 9824
_cell_measurement_temperature 120
_cell_measurement_theta_max 329.96
_cell_measurement_theta_min 2.60
_cell_volume 6033.4(3)
_computing_cell_refinement 'Apex2 (Bruker AXS, 2006)'
_computing_data_collection 'Apex2 (Bruker AXS, 2006)'
_computing_data_reduction 'Apex2 (Bruker AXS, 2006)'
_computing_molecular_graphics 'CAMERON (Watkin et al., 1996)'
_computing_publication_material 'CRYSTALS (Betteridge et al., 2003)'
_computing_structure_refinement 'CRYSTALS (Betteridge et al., 2003)'
_computing_structure_solution 'SIR92 (Altomare et al., 1994)'
_diffrn_ambient_temperature 120
_diffrn_measured_fraction_theta_full 0.996
_diffrn_measured_fraction_theta_max 0.994
_diffrn_measurement_device Area
_diffrn_measurement_device_type 'Bruker Kappa Apex2'
_diffrn_measurement_method '\f & \w scans'
_diffrn_radiation_monochromator graphite
_diffrn_radiation_type 'Mo K\a'
_diffrn_radiation_wavelength 0.71073
_diffrn_reflns_av_R_equivalents 0.046
_diffrn_reflns_limit_h_max 18
_diffrn_reflns_limit_h_min -18
_diffrn_reflns_limit_k_max 25
_diffrn_reflns_limit_k_min -21
_diffrn_reflns_limit_l_max 35
_diffrn_reflns_limit_l_min -34
_diffrn_reflns_number 71799
_diffrn_reflns_theta_full 29.450
_diffrn_reflns_theta_max 30.051
_diffrn_reflns_theta_min 1.619
_diffrn_standards_number 0
_exptl_absorpt_coefficient_mu 1.097
_exptl_absorpt_correction_T_max 0.87
_exptl_absorpt_correction_T_min 0.46
_exptl_absorpt_correction_type multi-scan
_exptl_absorpt_process_details 'SADABS (Siemens, 1996)'
_exptl_crystal_colour blue
_exptl_crystal_density_diffrn 1.388
_exptl_crystal_density_method 'not measured'
_exptl_crystal_description prism
_exptl_crystal_F_000 2592
_exptl_crystal_size_max 0.439
_exptl_crystal_size_mid 0.342
_exptl_crystal_size_min 0.130
_refine_diff_density_max 1.38
_refine_diff_density_min -1.22
_refine_ls_extinction_method None
_refine_ls_goodness_of_fit_ref 1.0078
_refine_ls_hydrogen_treatment constr
_refine_ls_matrix_type full
_refine_ls_number_parameters 658
_refine_ls_number_reflns 17598
_refine_ls_number_restraints 90
_refine_ls_R_factor_all 0.0568
_refine_ls_R_factor_gt 0.0398
_refine_ls_shift/su_max 0.0046685
_refine_ls_shift/su_mean 0.0001712
_refine_ls_structure_factor_coef Fsqd
_refine_ls_weighting_details
;
Method= Modified Sheldrick
w=1/[\s^2^(F^2^) + ( 0.03P)^2^ +13.12P]
,where P=(max(Fo^2^,0) + 2Fc^2^)/3
;
_refine_ls_weighting_scheme calc
_refine_ls_wR_factor_all 0.0992
_refine_ls_wR_factor_gt 0.0893
_refine_ls_wR_factor_ref 0.0992
_reflns_limit_h_max 18
_reflns_limit_h_min -18
_reflns_limit_k_max 25
_reflns_limit_k_min 0
_reflns_limit_l_max 35
_reflns_limit_l_min 0
_reflns_number_gt 13273
_reflns_number_total 17598
_reflns_threshold_expression I>2.0\s(I)
_oxford_diffrn_Wilson_B_factor 1.69
_oxford_diffrn_Wilson_scale 406.42
_oxford_refine_ls_r_factor_ref 0.0568
_oxford_refine_ls_scale 0.050160(4)
_oxford_reflns_number_all 17598
_oxford_reflns_threshold_expression_ref I>-10.0\s(I)
_oxford_structure_analysis_title 'de1_17_0m in P2(1)/c'
_cod_data_source_file c2dt00034b.txt
_cod_data_source_block 2Nb
_cod_depositor_comments
;
The following automatic conversions were performed:

'_symmetry_cell_setting' value 'Monoclinic' changed to 'monoclinic'
according to /home/saulius/struct/CIF-dictionaries/cif_core.dic
dictionary named 'cif_core.dic' version 2.4.1 from
2010-06-29.

'_atom_sites_solution_primary' value 'Direct' changed to
'direct' according to
/home/saulius/struct/CIF-dictionaries/cif_core.dic dictionary named
'cif_core.dic' version 2.4.1 from
2010-06-29.

'_exptl_absorpt_correction_type' value 'Multi-scan'
changed to 'multi-scan' according to
/home/saulius/struct/CIF-dictionaries/cif_core.dic dictionary named
'cif_core.dic' version 2.4.1 from 2010-06-29.

Automatic conversion script
Id: cif_fix_values 1891 2012-01-12 08:04:46Z andrius 
;
_cod_original_sg_symbol_H-M 'P 1 21/c 1 '
_cod_original_formula_sum 'C63 H76 Co1 I1 N4 Nb1 P3'
_cod_database_code 7019195

loop_
_symmetry_equiv_pos_as_xyz
x,y,z
-x,-y,-z
-x,y+1/2,-z+1/2
x,-y+1/2,z+1/2

loop_
_atom_site_label
_atom_site_type_symbol
_atom_site_fract_x
_atom_site_fract_y
_atom_site_fract_z
_atom_site_U_iso_or_equiv
_atom_site_occupancy
_atom_site_adp_type
_atom_site_refinement_flags_posn
_atom_site_refinement_flags_adp
Nb1 Nb 0.103586(17) 0.447047(12) 0.675169(9) 0.0144 1.0000 Uani . .
I1 I 0.498888(15) 0.455958(11) 0.775294(8) 0.0279 1.0000 Uani . .
Co1 Co 0.31627(3) 0.448595(19) 0.733396(13) 0.0148 1.0000 Uani . .
P1 P 0.27737(5) 0.55187(4) 0.68783(3) 0.0153 1.0000 Uani . .
P2 P 0.29145(5) 0.35605(4) 0.67479(3) 0.0148 1.0000 Uani . .
P3 P 0.19153(5) 0.43356(4) 0.78800(3) 0.0176 1.0000 Uani . .
N1 N 0.15471(17) 0.55083(12) 0.66199(8) 0.0167 1.0000 Uani . .
N2 N 0.17911(17) 0.36652(12) 0.63784(9) 0.0175 1.0000 Uani . .
N3 N 0.07690(18) 0.42571(12) 0.75246(9) 0.0192 1.0000 Uani . .
N4 N -0.02063(17) 0.44583(13) 0.64075(9) 0.0194 1.0000 Uani . .
C1 C 0.3049(2) 0.63712(15) 0.72401(11) 0.0205 1.0000 Uani . .
C2 C 0.3228(2) 0.63582(17) 0.77921(11) 0.0249 1.0000 Uani . .
C3 C 0.3444(3) 0.70007(19) 0.80792(13) 0.0323 1.0000 Uani . .
C4 C 0.3492(2) 0.76602(18) 0.78184(14) 0.0320 1.0000 Uani . .
C5 C 0.3341(2) 0.76851(16) 0.72697(14) 0.0301 1.0000 Uani . .
C6 C 0.3118(2) 0.70482(15) 0.69804(12) 0.0241 1.0000 Uani . .
C7 C 0.3539(2) 0.56475(14) 0.63155(10) 0.0174 1.0000 Uani . .
C8 C 0.3183(2) 0.54176(16) 0.58075(11) 0.0223 1.0000 Uani . .
C9 C 0.3814(3) 0.54546(18) 0.53949(12) 0.0299 1.0000 Uani . .
C10 C 0.4813(3) 0.57078(17) 0.54847(12) 0.0289 1.0000 Uani . .
C11 C 0.5175(2) 0.59193(16) 0.59931(13) 0.0268 1.0000 Uani . .
C12 C 0.4551(2) 0.58960(15) 0.64040(12) 0.0235 1.0000 Uani . .
C13 C 0.1046(2) 0.61753(15) 0.63797(11) 0.0228 1.0000 Uani . .
C14 C 0.0268(3) 0.64539(18) 0.67428(13) 0.0352 1.0000 Uani . .
C15 C 0.0557(2) 0.60356(18) 0.58222(11) 0.0273 1.0000 Uani . .
C16 C 0.3926(2) 0.34222(14) 0.62988(10) 0.0175 1.0000 Uani . .
C17 C 0.4643(2) 0.39733(15) 0.62586(11) 0.0198 1.0000 Uani . .
C18 C 0.5432(2) 0.38926(17) 0.59353(12) 0.0253 1.0000 Uani . .
C19 C 0.5515(2) 0.32581(18) 0.56427(12) 0.0285 1.0000 Uani . .
C20 C 0.4811(2) 0.27007(17) 0.56780(12) 0.0268 1.0000 Uani . .
C21 C 0.4027(2) 0.27780(16) 0.60078(11) 0.0218 1.0000 Uani . .
C22 C 0.2873(2) 0.26487(14) 0.70444(10) 0.0172 1.0000 Uani . .
C23 C 0.3770(2) 0.22453(16) 0.71604(11) 0.0220 1.0000 Uani . .
C24 C 0.3741(3) 0.15682(17) 0.73983(12) 0.0292 1.0000 Uani . .
C25 C 0.2824(3) 0.12829(18) 0.75321(13) 0.0369 1.0000 Uani . .
C26 C 0.1934(3) 0.16843(18) 0.74329(14) 0.0352 1.0000 Uani . .
C27 C 0.1951(2) 0.23640(16) 0.71880(12) 0.0257 1.0000 Uani . .
C28 C 0.1552(2) 0.32031(17) 0.58976(12) 0.0259 1.0000 Uani . .
C29 C 0.0564(3) 0.27811(18) 0.59229(15) 0.0349 1.0000 Uani . .
C30 C 0.1570(3) 0.3674(2) 0.54012(12) 0.0375 1.0000 Uani . .
C31 C 0.1732(2) 0.50812(16) 0.83471(11) 0.0237 1.0000 Uani . .
C32 C 0.1099(3) 0.56673(17) 0.81836(13) 0.0303 1.0000 Uani . .
C33 C 0.1006(3) 0.6266(2) 0.85102(16) 0.0431 1.0000 Uani . .
C34 C 0.1541(3) 0.6289(2) 0.90040(16) 0.0507 1.0000 Uani . .
C35 C 0.2177(4) 0.5721(2) 0.91708(15) 0.0498 1.0000 Uani . .
C36 C 0.2281(3) 0.5115(2) 0.88434(12) 0.0349 1.0000 Uani . .
C37 C 0.2159(2) 0.35590(16) 0.83393(11) 0.0228 1.0000 Uani . .
C38 C 0.1526(3) 0.3374(2) 0.87363(13) 0.0363 1.0000 Uani . .
C39 C 0.1774(3) 0.2791(2) 0.90774(14) 0.0420 1.0000 Uani . .
C40 C 0.2672(3) 0.2403(2) 0.90401(14) 0.0426 1.0000 Uani . .
C41 C 0.3313(3) 0.25901(19) 0.86577(13) 0.0386 1.0000 Uani . .
C42 C 0.3052(3) 0.31625(17) 0.83102(12) 0.0279 1.0000 Uani . .
C43 C -0.0162(2) 0.40950(17) 0.78013(12) 0.0266 1.0000 Uani . .
C44 C -0.0475(3) 0.33007(19) 0.77039(16) 0.0395 1.0000 Uani . .
C45 C -0.1037(2) 0.4617(2) 0.76442(14) 0.0344 1.0000 Uani . .
C46 C -0.1237(2) 0.44193(17) 0.61204(12) 0.0260 1.0000 Uani . .
C47 C -0.1812(2) 0.37573(19) 0.63250(16) 0.0368 1.0000 Uani . .
C48 C -0.1840(2) 0.51212(19) 0.62127(14) 0.0325 1.0000 Uani . .
C49 C -0.1150(3) 0.4338(2) 0.55231(13) 0.0360 1.0000 Uani . .
C50 C 0.5152(7) 0.5628(3) 0.9258(3) 0.1102 1.0000 Uani . U
C51 C 0.6280(7) 0.5753(3) 0.9320(2) 0.1093 1.0000 Uani D U
C52 C 0.6753(7) 0.5862(4) 0.9830(2) 0.1095 1.0000 Uani D U
C53 C 0.7813(7) 0.5900(4) 0.9842(3) 0.1255 1.0000 Uani D U
C54 C 0.8362(7) 0.5944(4) 0.9383(2) 0.1212 1.0000 Uani D U
C55 C 0.7802(6) 0.5902(3) 0.8924(2) 0.1025 1.0000 Uani D U
C56 C 0.6711(6) 0.5775(3) 0.8874(2) 0.1120 1.0000 Uani D U
C57 C 0.0880(6) 0.8941(4) 0.5527(3) 0.1134 1.0000 Uani . U
C58 C 0.1787(5) 0.8520(3) 0.5572(2) 0.0856 1.0000 Uani D U
C59 C 0.2708(5) 0.8810(3) 0.5797(2) 0.0724 1.0000 Uani D U
C60 C 0.3606(6) 0.8393(4) 0.5795(3) 0.0994 1.0000 Uani D U
C61 C 0.3620(6) 0.7708(3) 0.5618(2) 0.0962 1.0000 Uani D U
C62 C 0.2678(5) 0.7445(3) 0.5426(2) 0.0835 1.0000 Uani D U
C63 C 0.1764(5) 0.7791(3) 0.53828(18) 0.0748 1.0000 Uani D .
H411 H 0.3930 0.2329 0.8636 0.0452 1.0000 Uiso R .
H351 H 0.2549 0.5742 0.9506 0.0602 1.0000 Uiso R .
H251 H 0.2805 0.0818 0.7686 0.0441 1.0000 Uiso R .
H321 H 0.0742 0.5659 0.7843 0.0361 1.0000 Uiso R .
H401 H 0.2842 0.2017 0.9275 0.0506 1.0000 Uiso R .
H181 H 0.5913 0.4268 0.5919 0.0306 1.0000 Uiso R .
H281 H 0.2084 0.2829 0.5888 0.0301 1.0000 Uiso R .
H302 H 0.1414 0.3378 0.5089 0.0558 1.0000 Uiso R .
H303 H 0.1071 0.4051 0.5409 0.0553 1.0000 Uiso R .
H301 H 0.2232 0.3884 0.5391 0.0561 1.0000 Uiso R .
H171 H 0.4607 0.4403 0.6454 0.0233 1.0000 Uiso R .
H271 H 0.1348 0.2633 0.7117 0.0305 1.0000 Uiso R .
H231 H 0.4390 0.2439 0.7076 0.0263 1.0000 Uiso R .
H241 H 0.4339 0.1291 0.7470 0.0344 1.0000 Uiso R .
H152 H 0.0181 0.6472 0.5691 0.0405 1.0000 Uiso R .
H151 H 0.0085 0.5637 0.5821 0.0409 1.0000 Uiso R .
H153 H 0.1076 0.5927 0.5587 0.0415 1.0000 Uiso R .
H131 H 0.1576 0.6548 0.6360 0.0272 1.0000 Uiso R .
H141 H -0.0095 0.6867 0.6583 0.0531 1.0000 Uiso R .
H142 H 0.0615 0.6597 0.7077 0.0527 1.0000 Uiso R .
H143 H -0.0220 0.6065 0.6801 0.0521 1.0000 Uiso R .
H121 H 0.4800 0.6052 0.6748 0.0280 1.0000 Uiso R .
H111 H 0.5841 0.6071 0.6058 0.0328 1.0000 Uiso R .
H101 H 0.5234 0.5722 0.5205 0.0356 1.0000 Uiso R .
H91 H 0.3565 0.5299 0.5051 0.0361 1.0000 Uiso R .
H81 H 0.2514 0.5234 0.5746 0.0271 1.0000 Uiso R .
H21 H 0.3198 0.5910 0.7965 0.0296 1.0000 Uiso R .
H61 H 0.3029 0.7064 0.6609 0.0287 1.0000 Uiso R .
H201 H 0.4864 0.2275 0.5480 0.0326 1.0000 Uiso R .
H31 H 0.3556 0.6981 0.8451 0.0387 1.0000 Uiso R .
H191 H 0.6038 0.3201 0.5422 0.0338 1.0000 Uiso R .
H431 H 0.0037 0.4157 0.8187 0.0310 1.0000 Uiso R .
H441 H -0.1046 0.3175 0.7903 0.0589 1.0000 Uiso R .
H443 H 0.0098 0.2975 0.7812 0.0585 1.0000 Uiso R .
H442 H -0.0667 0.3228 0.7331 0.0586 1.0000 Uiso R .
H41 H 0.3637 0.8090 0.8012 0.0382 1.0000 Uiso R .
H481 H -0.2523 0.5084 0.6035 0.0486 1.0000 Uiso R .
H483 H -0.1893 0.5193 0.6587 0.0483 1.0000 Uiso R .
H482 H -0.1518 0.5547 0.6067 0.0483 1.0000 Uiso R .
H471 H -0.2438 0.3693 0.6114 0.0548 1.0000 Uiso R .
H472 H -0.1957 0.3838 0.6685 0.0547 1.0000 Uiso R .
H473 H -0.1404 0.3324 0.6292 0.0544 1.0000 Uiso R .
H492 H -0.1831 0.4320 0.5340 0.0539 1.0000 Uiso R .
H493 H -0.0782 0.4741 0.5391 0.0533 1.0000 Uiso R .
H491 H -0.0799 0.3886 0.5448 0.0532 1.0000 Uiso R .
H421 H 0.3496 0.3287 0.8055 0.0341 1.0000 Uiso R .
H211 H 0.3562 0.2396 0.6030 0.0256 1.0000 Uiso R .
H51 H 0.3388 0.8123 0.7087 0.0356 1.0000 Uiso R .
H361 H 0.2717 0.4739 0.8957 0.0416 1.0000 Uiso R .
H293 H 0.0385 0.2521 0.5587 0.0519 1.0000 Uiso R .
H292 H 0.0628 0.2430 0.6206 0.0518 1.0000 Uiso R .
H291 H 0.0012 0.3108 0.5983 0.0521 1.0000 Uiso R .
H261 H 0.1311 0.1498 0.7526 0.0425 1.0000 Uiso R .
H451 H -0.1639 0.4469 0.7816 0.0508 1.0000 Uiso R .
H452 H -0.0841 0.5102 0.7754 0.0510 1.0000 Uiso R .
H453 H -0.1182 0.4601 0.7268 0.0509 1.0000 Uiso R .
H381 H 0.0931 0.3652 0.8776 0.0436 1.0000 Uiso R .
H391 H 0.1331 0.2659 0.9336 0.0501 1.0000 Uiso R .
H331 H 0.0586 0.6664 0.8394 0.0513 1.0000 Uiso R .
H341 H 0.1467 0.6690 0.9224 0.0609 1.0000 Uiso R .
H591 H 0.2726 0.9268 0.5945 0.0875 1.0000 Uiso R .
H631 H 0.1159 0.7565 0.5253 0.0901 1.0000 Uiso R .
H621 H 0.2656 0.6963 0.5309 0.1006 1.0000 Uiso R .
H611 H 0.4252 0.7434 0.5640 0.1167 1.0000 Uiso R .
H601 H 0.4260 0.8585 0.5922 0.1195 1.0000 Uiso R .
H521 H 0.6321 0.5911 1.0127 0.1289 1.0000 Uiso R .
H551 H 0.8140 0.5961 0.8624 0.1224 1.0000 Uiso R .
H531 H 0.8208 0.5905 1.0181 0.1510 1.0000 Uiso R .
H541 H 0.9093 0.6001 0.9396 0.1457 1.0000 Uiso R .
H561 H 0.6318 0.5716 0.8546 0.1339 1.0000 Uiso R .
H571 H 0.0883 0.9232 0.5854 0.1702 1.0000 Uiso R .
H572 H 0.0332 0.8557 0.5495 0.1701 1.0000 Uiso R .
H573 H 0.0831 0.9249 0.5200 0.1703 1.0000 Uiso R .
H501 H 0.4899 0.5619 0.9598 0.1313 1.0000 Uiso R .
H502 H 0.4830 0.6012 0.9052 0.1313 1.0000 Uiso R .
H503 H 0.5010 0.5174 0.9084 0.1313 1.0000 Uiso R .

loop_
_atom_site_aniso_label
_atom_site_aniso_U_11
_atom_site_aniso_U_22
_atom_site_aniso_U_33
_atom_site_aniso_U_23
_atom_site_aniso_U_13
_atom_site_aniso_U_12
Nb1 0.01336(10) 0.01315(10) 0.01647(10) -0.00035(8) 0.00080(8) 0.00048(8)
I1 0.02153(9) 0.02466(10) 0.03536(10) -0.00037(8) -0.00977(7) -0.00015(7)
Co1 0.01548(16) 0.01360(16) 0.01505(15) -0.00042(13) 0.00057(12) 0.00028(13)
P1 0.0175(3) 0.0131(3) 0.0151(3) -0.0011(2) 0.0006(2) -0.0012(2)
P2 0.0142(3) 0.0126(3) 0.0177(3) -0.0007(2) 0.0022(2) -0.0001(2)
P3 0.0203(3) 0.0173(3) 0.0153(3) 0.0017(2) 0.0029(2) 0.0023(2)
N1 0.0173(10) 0.0136(10) 0.0191(10) 0.0003(8) 0.0003(8) -0.0009(8)
N2 0.0169(11) 0.0152(10) 0.0199(10) -0.0038(8) -0.0006(8) 0.0007(8)
N3 0.0184(11) 0.0175(10) 0.0222(11) 0.0033(9) 0.0049(9) 0.0004(9)
N4 0.0147(10) 0.0194(11) 0.0237(11) -0.0008(9) -0.0004(8) 0.0007(9)
C1 0.0178(13) 0.0198(13) 0.0239(13) -0.0074(11) 0.0014(10) -0.0004(10)
C2 0.0239(14) 0.0269(14) 0.0241(13) -0.0063(11) 0.0024(11) -0.0051(12)
C3 0.0302(17) 0.0393(18) 0.0282(15) -0.0171(14) 0.0074(13) -0.0079(14)
C4 0.0241(15) 0.0261(15) 0.0462(19) -0.0221(14) 0.0055(13) -0.0050(12)
C5 0.0247(15) 0.0161(13) 0.0498(19) -0.0088(13) 0.0043(14) -0.0014(11)
C6 0.0259(15) 0.0175(13) 0.0287(14) -0.0017(11) 0.0010(12) -0.0004(11)
C7 0.0209(13) 0.0126(11) 0.0188(12) 0.0008(9) 0.0020(10) 0.0002(9)
C8 0.0225(13) 0.0254(14) 0.0187(12) -0.0019(11) 0.0013(10) 0.0046(11)
C9 0.0346(17) 0.0366(17) 0.0188(12) 0.0003(12) 0.0044(12) 0.0123(14)
C10 0.0343(17) 0.0272(15) 0.0274(14) 0.0048(12) 0.0157(13) 0.0070(13)
C11 0.0259(15) 0.0178(13) 0.0381(16) -0.0020(12) 0.0111(13) -0.0035(11)
C12 0.0254(15) 0.0185(13) 0.0269(14) -0.0047(11) 0.0044(11) -0.0052(11)
C13 0.0256(14) 0.0146(12) 0.0269(14) 0.0048(10) -0.0037(11) 0.0026(10)
C14 0.041(2) 0.0287(16) 0.0343(17) -0.0070(13) -0.0035(14) 0.0182(14)
C15 0.0286(16) 0.0313(16) 0.0211(13) 0.0053(12) -0.0024(11) 0.0062(12)
C16 0.0165(12) 0.0176(12) 0.0184(11) 0.0015(10) 0.0021(9) 0.0017(10)
C17 0.0166(13) 0.0162(12) 0.0267(13) 0.0023(10) 0.0025(10) 0.0015(10)
C18 0.0177(13) 0.0257(14) 0.0335(15) 0.0080(12) 0.0069(11) 0.0003(11)
C19 0.0217(14) 0.0371(17) 0.0282(15) 0.0048(13) 0.0108(12) 0.0046(12)
C20 0.0285(16) 0.0287(15) 0.0239(14) -0.0043(12) 0.0065(12) 0.0050(12)
C21 0.0209(14) 0.0212(13) 0.0238(13) -0.0033(11) 0.0041(11) 0.0006(10)
C22 0.0199(13) 0.0113(11) 0.0209(12) -0.0010(9) 0.0042(10) 0.0008(9)
C23 0.0227(14) 0.0232(13) 0.0200(12) 0.0023(10) 0.0024(10) 0.0024(11)
C24 0.0376(18) 0.0233(14) 0.0263(14) 0.0033(12) 0.0010(13) 0.0095(13)
C25 0.061(2) 0.0208(15) 0.0302(16) 0.0093(13) 0.0092(16) -0.0002(15)
C26 0.0402(19) 0.0255(15) 0.0428(19) 0.0051(14) 0.0183(15) -0.0081(14)
C27 0.0242(15) 0.0220(14) 0.0321(15) 0.0024(12) 0.0093(12) -0.0020(11)
C28 0.0224(14) 0.0258(14) 0.0285(14) -0.0118(12) -0.0032(11) 0.0007(11)
C29 0.0271(16) 0.0258(15) 0.050(2) -0.0102(14) -0.0076(14) -0.0051(13)
C30 0.0392(19) 0.049(2) 0.0234(15) -0.0093(14) -0.0026(13) -0.0066(16)
C31 0.0294(15) 0.0237(14) 0.0188(12) -0.0028(11) 0.0070(11) 0.0018(12)
C32 0.0351(17) 0.0246(15) 0.0319(16) -0.0033(12) 0.0071(13) 0.0077(13)
C33 0.048(2) 0.0313(18) 0.051(2) -0.0099(16) 0.0121(18) 0.0109(16)
C34 0.061(3) 0.048(2) 0.046(2) -0.0254(19) 0.0167(19) 0.005(2)
C35 0.061(3) 0.058(3) 0.0294(17) -0.0174(17) 0.0016(17) 0.003(2)
C36 0.043(2) 0.0361(18) 0.0246(15) -0.0046(13) -0.0003(14) 0.0032(15)
C37 0.0278(15) 0.0223(13) 0.0183(12) 0.0048(10) 0.0021(11) 0.0017(11)
C38 0.0346(18) 0.044(2) 0.0313(16) 0.0154(15) 0.0092(14) 0.0057(15)
C39 0.051(2) 0.044(2) 0.0325(17) 0.0199(16) 0.0110(16) 0.0044(17)
C40 0.066(3) 0.0317(18) 0.0304(17) 0.0135(14) 0.0049(17) 0.0112(17)
C41 0.058(2) 0.0292(17) 0.0299(16) 0.0088(14) 0.0105(16) 0.0200(16)
C42 0.0384(18) 0.0240(14) 0.0218(13) 0.0034(11) 0.0063(12) 0.0056(13)
C43 0.0222(14) 0.0311(15) 0.0283(14) 0.0078(12) 0.0112(12) 0.0012(12)
C44 0.0266(17) 0.0334(18) 0.060(2) 0.0134(17) 0.0091(16) -0.0046(14)
C45 0.0243(16) 0.0394(18) 0.0408(18) 0.0058(15) 0.0104(13) 0.0084(14)
C46 0.0151(13) 0.0274(15) 0.0342(15) -0.0052(12) -0.0051(11) 0.0008(11)
C47 0.0190(15) 0.0335(17) 0.057(2) -0.0014(16) -0.0041(14) -0.0052(13)
C48 0.0201(15) 0.0341(17) 0.0421(18) -0.0036(14) -0.0031(13) 0.0093(13)
C49 0.0290(17) 0.046(2) 0.0306(16) -0.0084(14) -0.0129(13) 0.0063(15)
C50 0.186(6) 0.044(3) 0.089(3) -0.004(3) -0.050(4) 0.016(4)
C51 0.201(5) 0.043(2) 0.076(3) 0.003(2) -0.031(4) 0.019(3)
C52 0.170(6) 0.091(4) 0.057(3) 0.011(3) -0.045(4) -0.018(4)
C53 0.210(7) 0.112(5) 0.052(3) 0.004(3) -0.002(4) -0.047(5)
C54 0.210(7) 0.083(4) 0.073(4) 0.002(3) 0.023(4) -0.049(4)
C55 0.211(6) 0.048(3) 0.048(3) 0.010(2) 0.009(4) -0.030(4)
C56 0.238(7) 0.038(2) 0.049(3) 0.001(2) -0.046(4) -0.005(4)
C57 0.140(5) 0.107(4) 0.100(4) 0.013(3) 0.052(4) 0.006(4)
C58 0.109(4) 0.071(3) 0.082(3) 0.025(3) 0.035(3) 0.008(3)
C59 0.108(4) 0.036(2) 0.075(3) -0.017(2) 0.015(3) -0.011(2)
C60 0.142(5) 0.082(4) 0.075(3) 0.007(3) 0.017(4) 0.005(4)
C61 0.139(5) 0.080(4) 0.073(3) 0.029(3) 0.028(4) 0.025(4)
C62 0.128(4) 0.068(3) 0.057(3) 0.021(2) 0.028(3) 0.002(3)
C63 0.127(5) 0.059(3) 0.041(2) 0.007(2) 0.019(3) -0.030(3)

loop_
_atom_type_symbol
_atom_type_scat_dispersion_real
_atom_type_scat_dispersion_imag
_atom_type_scat_Cromer_Mann_a1
_atom_type_scat_Cromer_Mann_b1
_atom_type_scat_Cromer_Mann_a2
_atom_type_scat_Cromer_Mann_b2
_atom_type_scat_Cromer_Mann_a3
_atom_type_scat_Cromer_Mann_b3
_atom_type_scat_Cromer_Mann_a4
_atom_type_scat_Cromer_Mann_b4
_atom_type_scat_Cromer_Mann_c
_atom_type_scat_source
C 0.0033 0.0016 2.3100 20.8439 1.0200 10.2075 1.5886 0.5687 0.8650 51.6512 0.2156 'International Tables Vol C 4.2.6.8 and 6.1.1.4'
H 0.0000 0.0000 0.4930 10.5109 0.3229 26.1257 0.1402 3.1424 0.0408 57.7998 0.0030 'International Tables Vol C 4.2.6.8 and 6.1.1.4'
N 0.0061 0.0033 12.2126 0.0057 3.1322 9.8933 2.0125 28.9975 1.1663 0.5826 -11.5290 'International Tables Vol C 4.2.6.8 and 6.1.1.4'
P 0.1023 0.0942 6.4345 1.9067 4.1791 27.1570 1.7800 0.5260 1.4908 68.1645 1.1149 'International Tables Vol C 4.2.6.8 and 6.1.1.4'
Co 0.3494 0.9721 12.2841 4.2791 7.3409 0.2784 4.0034 13.5359 2.3488 71.1692 1.0118 'International Tables Vol C 4.2.6.8 and 6.1.1.4'
Nb -2.0727 0.6215 17.6142 1.1887 12.0144 11.7660 4.0418 0.2048 3.5335 69.7957 3.7559 'International Tables Vol C 4.2.6.8 and 6.1.1.4'
I -0.4742 1.8119 20.1472 4.3470 18.9949 0.3814 7.5138 27.7660 2.2735 66.8776 4.0712 'International Tables Vol C 4.2.6.8 and 6.1.1.4'

loop_
_geom_angle_atom_site_label_1
_geom_angle_atom_site_label_2
_geom_angle_atom_site_label_3
_geom_angle
_geom_angle_publ_flag
Co1 Nb1 P1 43.913(15) yes
Co1 Nb1 P2 44.042(14) yes
P1 Nb1 P2 74.557(19) yes
Co1 Nb1 P3 43.943(15) yes
P1 Nb1 P3 74.063(19) yes
P2 Nb1 P3 73.108(19) yes
Co1 Nb1 N1 76.71(6) yes
P1 Nb1 N1 33.04(6) yes
P2 Nb1 N1 103.53(6) yes
P3 Nb1 N1 97.36(6) yes
Co1 Nb1 N2 76.60(6) yes
P1 Nb1 N2 96.56(6) yes
P2 Nb1 N2 33.06(6) yes
P3 Nb1 N2 102.66(6) yes
N1 Nb1 N2 114.25(9) yes
Co1 Nb1 N3 76.69(7) yes
P1 Nb1 N3 102.49(7) yes
P2 Nb1 N3 96.35(7) yes
P3 Nb1 N3 32.92(7) yes
N1 Nb1 N3 114.66(9) yes
Co1 Nb1 N4 179.64(7) yes
P1 Nb1 N4 136.13(8) yes
P2 Nb1 N4 135.63(8) yes
P3 Nb1 N4 136.34(8) yes
N1 Nb1 N4 103.37(10) yes
N2 Nb1 N3 115.63(9) yes
N2 Nb1 N4 103.06(10) yes
N3 Nb1 N4 103.58(10) yes
Nb1 Co1 I1 175.062(15) yes
Nb1 Co1 P1 66.642(19) yes
I1 Co1 P1 109.35(2) yes
Nb1 Co1 P2 66.609(19) yes
I1 Co1 P2 112.89(2) yes
P1 Co1 P2 106.39(3) yes
Nb1 Co1 P3 66.94(2) yes
I1 Co1 P3 117.58(2) yes
P1 Co1 P3 105.85(3) yes
P2 Co1 P3 104.00(3) yes
Nb1 P1 Co1 69.45(2) yes
Co1 P1 N1 110.74(8) yes
Nb1 P1 C1 135.94(9) yes
Co1 P1 C1 115.84(10) yes
N1 P1 C1 110.04(12) yes
Nb1 P1 C7 117.99(9) yes
Co1 P1 C7 113.05(9) yes
N1 P1 C7 105.89(12) yes
C1 P1 C7 100.47(12) yes
Nb1 P2 Co1 69.35(2) yes
Co1 P2 N2 110.24(8) yes
Nb1 P2 C16 136.32(9) yes
Co1 P2 C16 116.08(9) yes
N2 P2 C16 108.54(12) yes
Nb1 P2 C22 116.90(9) yes
Co1 P2 C22 115.01(9) yes
N2 P2 C22 105.88(12) yes
C16 P2 C22 100.22(12) yes
Nb1 P3 Co1 69.11(2) yes
Co1 P3 N3 110.28(8) yes
Nb1 P3 C31 119.41(10) yes
Co1 P3 C31 116.71(10) yes
N3 P3 C31 104.05(13) yes
Nb1 P3 C37 133.97(10) yes
Co1 P3 C37 112.71(10) yes
N3 P3 C37 111.39(13) yes
C31 P3 C37 101.13(13) yes
P1 N1 Nb1 105.26(11) yes
P1 N1 C13 121.37(18) yes
Nb1 N1 C13 133.32(18) yes
P2 N2 Nb1 105.19(11) yes
P2 N2 C28 119.75(18) yes
Nb1 N2 C28 135.06(18) yes
P3 N3 Nb1 105.61(11) yes
P3 N3 C43 119.73(19) yes
Nb1 N3 C43 134.60(19) yes
Nb1 N4 C46 177.9(2) yes
P1 C1 C2 119.6(2) yes
P1 C1 C6 122.4(2) yes
C2 C1 C6 118.0(3) yes
C1 C2 C3 120.9(3) yes
C1 C2 H21 118.3 no
C3 C2 H21 120.9 no
C2 C3 C4 120.2(3) yes
C2 C3 H31 119.6 no
C4 C3 H31 120.1 no
C3 C4 C5 120.0(3) yes
C3 C4 H41 120.0 no
C5 C4 H41 120.0 no
C4 C5 C6 120.2(3) yes
C4 C5 H51 121.1 no
C6 C5 H51 118.7 no
C1 C6 C5 120.7(3) yes
C1 C6 H61 119.1 no
C5 C6 H61 120.2 no
P1 C7 C8 121.1(2) yes
P1 C7 C12 119.8(2) yes
C8 C7 C12 118.6(3) yes
C7 C8 C9 120.3(3) yes
C7 C8 H81 119.4 no
C9 C8 H81 120.4 no
C8 C9 C10 120.7(3) yes
C8 C9 H91 119.7 no
C10 C9 H91 119.5 no
C9 C10 C11 118.9(3) yes
C9 C10 H101 120.0 no
C11 C10 H101 121.1 no
C10 C11 C12 120.8(3) yes
C10 C11 H111 119.5 no
C12 C11 H111 119.7 no
C7 C12 C11 120.6(3) yes
C7 C12 H121 119.2 no
C11 C12 H121 120.3 no
N1 C13 C14 108.9(2) yes
N1 C13 C15 112.0(2) yes
C14 C13 C15 111.6(3) yes
N1 C13 H131 107.6 no
C14 C13 H131 108.5 no
C15 C13 H131 108.1 no
C13 C14 H141 110.0 no
C13 C14 H142 109.4 no
H141 C14 H142 109.4 no
C13 C14 H143 109.4 no
H141 C14 H143 109.2 no
H142 C14 H143 109.4 no
C13 C15 H152 109.5 no
C13 C15 H151 110.5 no
H152 C15 H151 108.3 no
C13 C15 H153 110.3 no
H152 C15 H153 108.8 no
H151 C15 H153 109.5 no
P2 C16 C17 118.5(2) yes
P2 C16 C21 123.2(2) yes
C17 C16 C21 118.3(2) yes
C16 C17 C18 120.9(3) yes
C16 C17 H171 120.4 no
C18 C17 H171 118.7 no
C17 C18 C19 120.2(3) yes
C17 C18 H181 119.5 no
C19 C18 H181 120.3 no
C18 C19 C20 119.8(3) yes
C18 C19 H191 120.9 no
C20 C19 H191 119.3 no
C19 C20 C21 119.9(3) yes
C19 C20 H201 119.8 no
C21 C20 H201 120.2 no
C16 C21 C20 120.8(3) yes
C16 C21 H211 120.3 no
C20 C21 H211 118.9 no
P2 C22 C23 120.7(2) yes
P2 C22 C27 120.3(2) yes
C23 C22 C27 118.8(3) yes
C22 C23 C24 120.7(3) yes
C22 C23 H231 119.2 no
C24 C23 H231 120.1 no
C23 C24 C25 120.3(3) yes
C23 C24 H241 120.9 no
C25 C24 H241 118.8 no
C24 C25 C26 119.7(3) yes
C24 C25 H251 120.1 no
C26 C25 H251 120.3 no
C25 C26 C27 120.5(3) yes
C25 C26 H261 120.3 no
C27 C26 H261 119.2 no
C22 C27 C26 120.0(3) yes
C22 C27 H271 119.5 no
C26 C27 H271 120.5 no
N2 C28 C29 111.8(3) yes
N2 C28 C30 109.5(2) yes
C29 C28 C30 113.6(3) yes
N2 C28 H281 108.6 no
C29 C28 H281 105.0 no
C30 C28 H281 108.1 no
C28 C29 H293 110.3 no
C28 C29 H292 110.9 no
H293 C29 H292 108.5 no
C28 C29 H291 110.4 no
H293 C29 H291 108.4 no
H292 C29 H291 108.3 no
C28 C30 H302 109.8 no
C28 C30 H303 109.2 no
H302 C30 H303 109.3 no
C28 C30 H301 109.4 no
H302 C30 H301 109.2 no
H303 C30 H301 109.9 no
P3 C31 C32 119.4(2) yes
P3 C31 C36 121.7(2) yes
C32 C31 C36 118.6(3) yes
C31 C32 C33 120.9(3) yes
C31 C32 H321 119.4 no
C33 C32 H321 119.6 no
C32 C33 C34 120.1(4) yes
C32 C33 H331 120.3 no
C34 C33 H331 119.6 no
C33 C34 C35 120.0(3) yes
C33 C34 H341 119.6 no
C35 C34 H341 120.4 no
C34 C35 C36 120.5(4) yes
C34 C35 H351 119.8 no
C36 C35 H351 119.7 no
C35 C36 C31 119.9(3) yes
C35 C36 H361 119.8 no
C31 C36 H361 120.3 no
P3 C37 C38 123.9(2) yes
P3 C37 C42 118.0(2) yes
C38 C37 C42 118.1(3) yes
C37 C38 C39 120.6(3) yes
C37 C38 H381 119.7 no
C39 C38 H381 119.7 no
C38 C39 C40 120.2(3) yes
C38 C39 H391 120.0 no
C40 C39 H391 119.8 no
C39 C40 C41 119.8(3) yes
C39 C40 H401 119.8 no
C41 C40 H401 120.4 no
C40 C41 C42 119.9(3) yes
C40 C41 H411 119.7 no
C42 C41 H411 120.4 no
C41 C42 C37 121.5(3) yes
C41 C42 H421 119.1 no
C37 C42 H421 119.5 no
N3 C43 C44 109.5(3) yes
N3 C43 C45 112.6(2) yes
C44 C43 C45 111.8(3) yes
N3 C43 H431 106.5 no
C44 C43 H431 108.1 no
C45 C43 H431 108.0 no
C43 C44 H441 110.6 no
C43 C44 H443 110.4 no
H441 C44 H443 108.8 no
C43 C44 H442 109.4 no
H441 C44 H442 109.2 no
H443 C44 H442 108.4 no
C43 C45 H451 109.5 no
C43 C45 H452 109.3 no
H451 C45 H452 109.5 no
C43 C45 H453 108.6 no
H451 C45 H453 109.9 no
H452 C45 H453 110.0 no
N4 C46 C47 109.1(2) yes
N4 C46 C48 110.2(2) yes
C47 C46 C48 109.3(3) yes
N4 C46 C49 109.9(2) yes
C47 C46 C49 109.8(3) yes
C48 C46 C49 108.4(3) yes
C46 C47 H471 109.6 no
C46 C47 H472 110.1 no
H471 C47 H472 108.5 no
C46 C47 H473 108.9 no
H471 C47 H473 108.0 no
H472 C47 H473 111.7 no
C46 C48 H481 109.9 no
C46 C48 H483 110.3 no
H481 C48 H483 108.4 no
C46 C48 H482 111.3 no
H481 C48 H482 107.2 no
H483 C48 H482 109.6 no
C46 C49 H492 109.1 no
C46 C49 H493 110.9 no
H492 C49 H493 109.4 no
C46 C49 H491 110.7 no
H492 C49 H491 107.9 no
H493 C49 H491 108.9 no
C51 C50 H501 109.5 no
C51 C50 H502 109.4 no
H501 C50 H502 109.5 no
C51 C50 H503 109.5 no
H501 C50 H503 109.5 no
H502 C50 H503 109.5 no
C50 C51 C52 118.3(7) yes
C50 C51 C56 114.6(6) yes
C52 C51 C56 127.1(8) yes
C51 C52 C53 112.9(8) yes
C51 C52 H521 118.7 no
C53 C52 H521 128.4 no
C52 C53 C54 124.3(7) yes
C52 C53 H531 118.6 no
C54 C53 H531 117.1 no
C53 C54 C55 115.6(8) yes
C53 C54 H541 123.6 no
C55 C54 H541 120.8 no
C54 C55 C56 123.7(6) yes
C54 C55 H551 116.6 no
C56 C55 H551 119.7 no
C55 C56 C51 115.6(6) yes
C55 C56 H561 123.7 no
C51 C56 H561 120.7 no
C58 C57 H571 106.8 no
C58 C57 H572 102.6 no
H571 C57 H572 113.2 no
C58 C57 H573 111.5 no
H571 C57 H573 112.6 no
H572 C57 H573 109.8 no
C57 C58 C59 121.3(6) yes
C57 C58 C63 119.6(7) yes
C59 C58 C63 119.2(6) yes
C58 C59 C60 119.3(5) yes
C58 C59 H591 120.2 no
C60 C59 H591 120.5 no
C59 C60 C61 123.3(7) yes
C59 C60 H601 121.8 no
C61 C60 H601 114.9 no
C60 C61 C62 114.2(7) yes
C60 C61 H611 120.5 no
C62 C61 H611 125.3 no
C61 C62 C63 128.9(6) yes
C61 C62 H621 116.4 no
C63 C62 H621 114.7 no
C58 C63 C62 115.0(6) yes
C58 C63 H631 122.0 no
C62 C63 H631 122.9 no

loop_
_geom_bond_atom_site_label_1
_geom_bond_atom_site_label_2
_geom_bond_distance
_geom_bond_publ_flag
Nb1 Co1 3.0319(4) yes
Nb1 P1 2.9727(7) yes
Nb1 P2 2.9738(7) yes
Nb1 P3 2.9859(7) yes
Nb1 N1 2.050(2) yes
Nb1 N2 2.052(2) yes
Nb1 N3 2.053(2) yes
Nb1 N4 1.775(2) yes
I1 Co1 2.5316(4) yes
Co1 P1 2.2458(7) yes
Co1 P2 2.2524(7) yes
Co1 P3 2.2519(8) yes
P1 N1 1.680(2) yes
P1 C1 1.826(3) yes
P1 C7 1.830(3) yes
P2 N2 1.681(2) yes
P2 C16 1.841(3) yes
P2 C22 1.831(3) yes
P3 N3 1.685(2) yes
P3 C31 1.833(3) yes
P3 C37 1.843(3) yes
N1 C13 1.488(3) yes
N2 C28 1.489(3) yes
N3 C43 1.492(4) yes
N4 C46 1.476(3) yes
C1 C2 1.393(4) yes
C1 C6 1.408(4) yes
C2 C3 1.396(4) yes
C2 H21 0.932 no
C3 C4 1.378(5) yes
C3 H31 0.938 no
C4 C5 1.383(5) yes
C4 H41 0.937 no
C5 C6 1.391(4) yes
C5 H51 0.929 no
C6 H61 0.935 no
C7 C8 1.390(4) yes
C7 C12 1.400(4) yes
C8 C9 1.391(4) yes
C8 H81 0.938 no
C9 C10 1.388(5) yes
C9 H91 0.945 no
C10 C11 1.383(4) yes
C10 H101 0.936 no
C11 C12 1.381(4) yes
C11 H111 0.916 no
C12 H121 0.943 no
C13 C14 1.521(4) yes
C13 C15 1.515(4) yes
C13 H131 0.977 no
C14 H141 0.963 no
C14 H142 0.957 no
C14 H143 0.977 no
C15 H152 0.979 no
C15 H151 0.957 no
C15 H153 0.965 no
C16 C17 1.388(4) yes
C16 C21 1.401(4) yes
C17 C18 1.384(4) yes
C17 H171 0.931 no
C18 C19 1.385(4) yes
C18 H181 0.936 no
C19 C20 1.384(4) yes
C19 H191 0.930 no
C20 C21 1.389(4) yes
C20 H201 0.931 no
C21 H211 0.932 no
C22 C23 1.396(4) yes
C22 C27 1.395(4) yes
C23 C24 1.378(4) yes
C23 H231 0.931 no
C24 C25 1.381(5) yes
C24 H241 0.938 no
C25 C26 1.382(5) yes
C25 H251 0.935 no
C26 C27 1.389(4) yes
C26 H261 0.934 no
C27 H271 0.934 no
C28 C29 1.515(4) yes
C28 C30 1.523(5) yes
C28 H281 0.978 no
C29 H293 0.982 no
C29 H292 0.960 no
C29 H291 0.962 no
C30 H302 0.964 no
C30 H303 0.953 no
C30 H301 0.951 no
C31 C32 1.394(4) yes
C31 C36 1.389(4) yes
C32 C33 1.382(5) yes
C32 H321 0.941 no
C33 C34 1.374(6) yes
C33 H331 0.944 no
C34 C35 1.374(6) yes
C34 H341 0.931 no
C35 C36 1.397(5) yes
C35 H351 0.938 no
C36 H361 0.922 no
C37 C38 1.402(4) yes
C37 C42 1.384(4) yes
C38 C39 1.389(5) yes
C38 H381 0.945 no
C39 C40 1.386(5) yes
C39 H391 0.946 no
C40 C41 1.381(5) yes
C40 H401 0.937 no
C41 C42 1.389(4) yes
C41 H411 0.945 no
C42 H421 0.936 no
C43 C44 1.523(5) yes
C43 C45 1.517(4) yes
C43 H431 0.992 no
C44 H441 0.968 no
C44 H443 0.978 no
C44 H442 0.962 no
C45 H451 0.974 no
C45 H452 0.958 no
C45 H453 0.952 no
C46 C47 1.540(5) yes
C46 C48 1.536(4) yes
C46 C49 1.531(4) yes
C47 H471 0.944 no
C47 H472 0.958 no
C47 H473 0.963 no
C48 H481 0.967 no
C48 H483 0.963 no
C48 H482 0.975 no
C49 H492 0.968 no
C49 H493 0.957 no
C49 H491 0.974 no
C50 C51 1.491(10) yes
C50 H501 0.950 no
C50 H502 0.950 no
C50 H503 0.950 no
C51 C52 1.391(6) yes
C51 C56 1.308(7) yes
C52 C53 1.390(8) yes
C52 H521 0.985 no
C53 C54 1.424(7) yes
C53 H531 0.958 no
C54 C55 1.316(7) yes
C54 H541 0.962 no
C55 C56 1.444(7) yes
C55 H551 0.920 no
C56 H561 0.940 no
C57 C58 1.411(9) yes
C57 H571 0.983 no
C57 H572 1.002 no
C57 H573 0.996 no
C58 C59 1.392(6) yes
C58 C63 1.417(6) yes
C59 C60 1.404(7) yes
C59 H591 0.915 no
C60 C61 1.330(7) yes
C60 H601 0.954 no
C61 C62 1.372(7) yes
C61 H611 0.967 no
C62 C63 1.351(6) yes
C62 H621 0.930 no
C63 H631 0.927 no
